data_7011218
loop_
_publ_author_name
'Hai-Bin Song'
'Zheng-Zhi Zhang'
'Thomas C. W. Mak'

_publ_section_title
;
 Synthesis and structural study of late transition metal complexes of
 N-[(diphenylphosphino)methyl]-2-pyridinamine and
 N-cyclohexyl-N-[(diphenylphosphino)methyl]-2-pyridinamine
;
_journal_issue 7
_journal_name_full 'J. Chem. Soc., Dalton Trans.'
_journal_page_first 1336
_journal_page_last 1343
_journal_paper_doi 10.1039/b109191n
_journal_year 2002
_chemical_formula_sum 'C24 H27 Cl2 N2 P Pd'
_chemical_formula_weight 551.75
_chemical_name_systematic
; 
? 
;
_space_group_IT_number 14
_symmetry_cell_setting monoclinic
_symmetry_space_group_name_Hall '-P 2yn'
_symmetry_space_group_name_H-M 'P 1 21/n 1'
_atom_sites_solution_hydrogens geom
_atom_sites_solution_primary direct
_atom_sites_solution_secondary difmap
_audit_creation_method SHELXL-97
_cell_angle_alpha 90.00
_cell_angle_beta 105.782(13)
_cell_angle_gamma 90.00
_cell_formula_units_Z 4
_cell_length_a 9.2189(15)
_cell_length_b 20.438(3)
_cell_length_c 12.9647(19)
_cell_measurement_temperature 293(2)
_cell_volume 2350.7(6)
_computing_structure_refinement 'SHELXL-97 (Sheldrick, 1997)'
_computing_structure_solution 'SHELXS-97 (Sheldrick, 1990)'
_diffrn_ambient_temperature 293(2)
_diffrn_measured_fraction_theta_full 0.991
_diffrn_measured_fraction_theta_max 0.991
_diffrn_radiation_monochromator graphite
_diffrn_radiation_source 'fine-focus sealed tube'
_diffrn_radiation_type MoK\a
_diffrn_radiation_wavelength 0.71073
_diffrn_reflns_av_R_equivalents 0.0383
_diffrn_reflns_av_sigmaI/netI 0.0877
_diffrn_reflns_limit_h_max 11
_diffrn_reflns_limit_h_min -1
_diffrn_reflns_limit_k_max 25
_diffrn_reflns_limit_k_min -1
_diffrn_reflns_limit_l_max 15
_diffrn_reflns_limit_l_min -15
_diffrn_reflns_number 5765
_diffrn_reflns_theta_full 26.00
_diffrn_reflns_theta_max 26.00
_diffrn_reflns_theta_min 1.91
_exptl_absorpt_coefficient_mu 1.099
_exptl_absorpt_correction_T_max 0.945
_exptl_absorpt_correction_T_min 0.710
_exptl_absorpt_correction_type psi-scan
_exptl_crystal_colour yellow
_exptl_crystal_density_diffrn 1.559
_exptl_crystal_density_method 'not measured'
_exptl_crystal_description block
_exptl_crystal_F_000 1120
_exptl_crystal_size_max 0.54
_exptl_crystal_size_mid 0.42
_exptl_crystal_size_min 0.40
_refine_diff_density_max 0.425
_refine_diff_density_min -0.681
_refine_diff_density_rms 0.099
_refine_ls_extinction_coef 0.00108(17)
_refine_ls_extinction_expression Fc^*^=kFc[1+0.001xFc^2^\l^3^/sin(2\q)]^-1/4^
_refine_ls_extinction_method SHELXL
_refine_ls_goodness_of_fit_ref 0.978
_refine_ls_hydrogen_treatment mixed
_refine_ls_matrix_type full
_refine_ls_number_parameters 272
_refine_ls_number_reflns 4576
_refine_ls_number_restraints 0
_refine_ls_restrained_S_all 0.978
_refine_ls_R_factor_all 0.1015
_refine_ls_R_factor_gt 0.0465
_refine_ls_shift/su_max 0.001
_refine_ls_shift/su_mean 0.000
_refine_ls_structure_factor_coef Fsqd
_refine_ls_weighting_details 'calc w=1/[\s^2^(Fo^2^)+(0.0344P)^2^+0.0000P] where P=(Fo^2^+2Fc^2^)/3'
_refine_ls_weighting_scheme calc
_refine_ls_wR_factor_gt 0.0757
_refine_ls_wR_factor_ref 0.0890
_reflns_number_gt 2855
_reflns_number_total 4576
_reflns_threshold_expression >2sigma(I)
_cod_data_source_file b109191n.txt
_cod_data_source_block compd8
_cod_depositor_comments
;
The following automatic conversions were performed:
'_symmetry_cell_setting' value 'Monoclinic' changed to 'monoclinic'
according to '/home/saulius/struct/CIF-dictionaries/cif_core.dic'
dictionary named 'cif_core.dic' version 2.4.1 from 2010-06-29.

Automatic conversion script
Id: cif_fix_enum 1527 2010-12-29 10:47:43Z saulius 

The following automatic conversions were performed:

'_exptl_absorpt_correction_type' tag value 'PSI-Scans' was replaced
with 'psi-scan' value.

Automatic conversion script
Id: cif_fix_values 1646 2011-03-28 12:23:43Z adriana 
;
_cod_original_sg_symbol_H-M P21/n
_cod_database_code 7011218

loop_
_symmetry_equiv_pos_as_xyz
'x, y, z'
'-x+1/2, y+1/2, -z+1/2'
'-x, -y, -z'
'x-1/2, -y-1/2, z-1/2'

loop_
_atom_site_label
_atom_site_type_symbol
_atom_site_fract_x
_atom_site_fract_y
_atom_site_fract_z
_atom_site_U_iso_or_equiv
_atom_site_adp_type
_atom_site_occupancy
_atom_site_symmetry_multiplicity
_atom_site_calc_flag
_atom_site_refinement_flags
_atom_site_disorder_assembly
_atom_site_disorder_group
Pd1 Pd 0.51974(5) 0.678380(19) -0.09708(3) 0.02942(12) Uani 1 1 d . . .
Cl1 Cl 0.59043(17) 0.61985(7) -0.23689(11) 0.0488(4) Uani 1 1 d . . .
Cl2 Cl 0.42285(16) 0.76296(6) -0.21088(10) 0.0431(4) Uani 1 1 d . . .
P1 P 0.42238(15) 0.73142(6) 0.01506(10) 0.0275(3) Uani 1 1 d . . .
N1 N 0.6203(5) 0.60812(19) 0.0191(3) 0.0311(10) Uani 1 1 d . . .
N2 N 0.4565(5) 0.61687(19) 0.1289(3) 0.0317(10) Uani 1 1 d . . .
C1 C 0.2182(6) 0.7307(2) -0.0201(4) 0.0309(12) Uani 1 1 d . . .
C2 C 0.1354(6) 0.6983(2) -0.1121(4) 0.0354(13) Uani 1 1 d . . .
H2A H 0.1850 0.6779 -0.1570 0.043 Uiso 1 1 calc R . .
C3 C -0.0197(6) 0.6966(3) -0.1366(5) 0.0469(15) Uani 1 1 d . . .
H3A H -0.0745 0.6739 -0.1967 0.056 Uiso 1 1 calc R . .
C4 C -0.0939(7) 0.7286(3) -0.0719(5) 0.0517(16) Uani 1 1 d . . .
H4A H -0.1987 0.7287 -0.0900 0.062 Uiso 1 1 calc R . .
C5 C -0.0135(7) 0.7600(3) 0.0189(5) 0.0480(15) Uani 1 1 d . . .
H5A H -0.0637 0.7811 0.0627 0.058 Uiso 1 1 calc R . .
C6 C 0.1418(6) 0.7605(2) 0.0454(4) 0.0361(13) Uani 1 1 d . . .
H6A H 0.1958 0.7811 0.1081 0.043 Uiso 1 1 calc R . .
C7 C 0.4819(5) 0.8147(2) 0.0496(4) 0.0272(11) Uani 1 1 d . . .
C8 C 0.3823(7) 0.8664(2) 0.0245(5) 0.0469(15) Uani 1 1 d . . .
H8A H 0.2839 0.8593 -0.0165 0.056 Uiso 1 1 calc R . .
C9 C 0.4281(8) 0.9287(3) 0.0601(5) 0.0586(19) Uani 1 1 d . . .
H9A H 0.3595 0.9631 0.0445 0.070 Uiso 1 1 calc R . .
C10 C 0.5732(8) 0.9401(3) 0.1179(5) 0.0530(17) Uani 1 1 d . . .
H10A H 0.6025 0.9820 0.1432 0.064 Uiso 1 1 calc R . .
C11 C 0.6757(7) 0.8902(3) 0.1388(4) 0.0490(16) Uani 1 1 d . . .
H11A H 0.7757 0.8984 0.1753 0.059 Uiso 1 1 calc R . .
C12 C 0.6295(6) 0.8266(3) 0.1049(4) 0.0357(12) Uani 1 1 d . . .
H12A H 0.6987 0.7925 0.1197 0.043 Uiso 1 1 calc R . .
C13 C 0.4831(6) 0.6877(2) 0.1424(4) 0.0311(12) Uani 1 1 d . . .
H13A H 0.5898 0.6955 0.1741 0.037 Uiso 1 1 calc R . .
H13B H 0.4289 0.7046 0.1912 0.037 Uiso 1 1 calc R . .
C14 C 0.5595(6) 0.5810(2) 0.0941(4) 0.0316(12) Uani 1 1 d . . .
C15 C 0.6062(6) 0.5181(2) 0.1343(4) 0.0390(14) Uani 1 1 d . . .
H15A H 0.5592 0.4978 0.1807 0.047 Uiso 1 1 calc R . .
C16 C 0.7184(7) 0.4875(3) 0.1060(4) 0.0470(16) Uani 1 1 d . . .
H16A H 0.7462 0.4454 0.1307 0.056 Uiso 1 1 calc R . .
C17 C 0.7929(7) 0.5184(3) 0.0399(5) 0.0476(15) Uani 1 1 d . . .
H17A H 0.8768 0.4994 0.0252 0.057 Uiso 1 1 calc R . .
C18 C 0.7390(6) 0.5774(3) -0.0026(4) 0.0418(14) Uani 1 1 d . . .
H18A H 0.7861 0.5977 -0.0490 0.050 Uiso 1 1 calc R . .
C19 C 0.3747(6) 0.5869(2) 0.2009(4) 0.0375(13) Uani 1 1 d . . .
H19A H 0.3656 0.5400 0.1842 0.045 Uiso 1 1 calc R . .
C20 C 0.4626(7) 0.5931(3) 0.3186(4) 0.0479(16) Uani 1 1 d . . .
H20A H 0.4808 0.6389 0.3367 0.057 Uiso 1 1 calc R . .
H20B H 0.5594 0.5715 0.3301 0.057 Uiso 1 1 calc R . .
C21 C 0.3751(8) 0.5621(3) 0.3923(5) 0.062(2) Uani 1 1 d . . .
H21A H 0.3701 0.5150 0.3818 0.074 Uiso 1 1 calc R . .
H21B H 0.4282 0.5706 0.4665 0.074 Uiso 1 1 calc R . .
C22 C 0.2158(8) 0.5897(3) 0.3683(5) 0.065(2) Uani 1 1 d . . .
H22A H 0.1619 0.5681 0.4133 0.078 Uiso 1 1 calc R . .
H22B H 0.2210 0.6360 0.3854 0.078 Uiso 1 1 calc R . .
C23 C 0.1310(7) 0.5805(3) 0.2525(5) 0.0559(18) Uani 1 1 d . . .
H23A H 0.0310 0.5992 0.2393 0.067 Uiso 1 1 calc R . .
H23B H 0.1203 0.5341 0.2360 0.067 Uiso 1 1 calc R . .
C24 C 0.2156(6) 0.6135(3) 0.1810(4) 0.0456(15) Uani 1 1 d . . .
H24A H 0.1612 0.6066 0.1065 0.055 Uiso 1 1 calc R . .
H24B H 0.2201 0.6602 0.1946 0.055 Uiso 1 1 calc R . .

loop_
_atom_site_aniso_label
_atom_site_aniso_U_11
_atom_site_aniso_U_22
_atom_site_aniso_U_33
_atom_site_aniso_U_23
_atom_site_aniso_U_13
_atom_site_aniso_U_12
Pd1 0.0321(2) 0.02726(19) 0.0300(2) -0.0002(2) 0.01031(16) -0.0017(2)
Cl1 0.0546(10) 0.0510(9) 0.0461(8) -0.0089(7) 0.0229(8) 0.0005(8)
Cl2 0.0512(9) 0.0401(8) 0.0359(7) 0.0081(6) 0.0084(7) -0.0036(7)
P1 0.0295(8) 0.0249(7) 0.0273(7) 0.0005(6) 0.0065(6) 0.0011(6)
N1 0.031(3) 0.028(2) 0.037(2) 0.001(2) 0.013(2) 0.006(2)
N2 0.043(3) 0.025(2) 0.028(2) 0.0001(18) 0.011(2) -0.002(2)
C1 0.030(3) 0.029(3) 0.032(3) 0.006(2) 0.006(2) 0.004(2)
C2 0.041(3) 0.034(3) 0.030(3) 0.002(2) 0.007(3) -0.003(3)
C3 0.039(4) 0.047(4) 0.046(3) 0.000(3) -0.001(3) -0.015(3)
C4 0.030(3) 0.051(4) 0.071(4) 0.014(3) 0.010(3) -0.007(3)
C5 0.045(4) 0.045(3) 0.063(4) 0.010(3) 0.029(3) 0.007(3)
C6 0.035(3) 0.039(3) 0.035(3) -0.001(2) 0.011(3) 0.005(3)
C7 0.033(3) 0.021(2) 0.028(2) 0.001(2) 0.008(2) -0.006(2)
C8 0.043(4) 0.030(3) 0.060(4) 0.003(3) 0.000(3) 0.001(3)
C9 0.062(5) 0.031(3) 0.086(5) 0.002(3) 0.024(4) 0.007(3)
C10 0.077(5) 0.032(3) 0.052(4) -0.006(3) 0.021(4) -0.013(4)
C11 0.056(4) 0.050(4) 0.034(3) 0.002(3) 0.000(3) -0.021(3)
C12 0.036(3) 0.037(3) 0.031(3) 0.006(3) 0.003(2) -0.001(3)
C13 0.035(3) 0.026(3) 0.031(2) -0.006(2) 0.007(2) -0.005(3)
C14 0.037(3) 0.026(3) 0.028(3) -0.001(2) 0.002(2) -0.001(3)
C15 0.052(4) 0.028(3) 0.037(3) 0.007(2) 0.012(3) 0.006(3)
C16 0.057(4) 0.028(3) 0.051(4) 0.004(3) 0.006(3) 0.014(3)
C17 0.039(4) 0.042(4) 0.060(4) -0.006(3) 0.011(3) 0.016(3)
C18 0.037(3) 0.045(3) 0.045(3) 0.004(3) 0.015(3) 0.002(3)
C19 0.051(4) 0.028(3) 0.036(3) 0.001(2) 0.016(3) -0.001(3)
C20 0.069(4) 0.038(3) 0.035(3) 0.000(3) 0.013(3) 0.001(3)
C21 0.112(6) 0.037(3) 0.042(4) 0.010(3) 0.029(4) -0.003(4)
C22 0.113(6) 0.035(3) 0.069(5) -0.002(3) 0.061(5) -0.010(4)
C23 0.070(5) 0.039(3) 0.073(5) -0.004(3) 0.042(4) -0.005(3)
C24 0.055(4) 0.037(3) 0.050(4) 0.004(3) 0.024(3) -0.003(3)

loop_
_atom_type_symbol
_atom_type_description
_atom_type_scat_dispersion_real
_atom_type_scat_dispersion_imag
_atom_type_scat_source
C C 0.0033 0.0016 'International Tables Vol C Tables 4.2.6.8 and 6.1.1.4'
H H 0.0000 0.0000 'International Tables Vol C Tables 4.2.6.8 and 6.1.1.4'
N N 0.0061 0.0033 'International Tables Vol C Tables 4.2.6.8 and 6.1.1.4'
P P 0.1023 0.0942 'International Tables Vol C Tables 4.2.6.8 and 6.1.1.4'
Cl Cl 0.1484 0.1585 'International Tables Vol C Tables 4.2.6.8 and 6.1.1.4'
Pd Pd -0.9988 1.0072 'International Tables Vol C Tables 4.2.6.8 and 6.1.1.4'

loop_
_geom_angle_atom_site_label_1
_geom_angle_atom_site_label_2
_geom_angle_atom_site_label_3
_geom_angle
_geom_angle_site_symmetry_1
_geom_angle_site_symmetry_3
_geom_angle_publ_flag
N1 Pd1 P1 92.46(11) . . ?
N1 Pd1 Cl2 174.00(12) . . ?
P1 Pd1 Cl2 84.02(5) . . ?
N1 Pd1 Cl1 92.47(11) . . ?
P1 Pd1 Cl1 171.78(6) . . ?
Cl2 Pd1 Cl1 91.60(5) . . ?
C7 P1 C1 107.1(2) . . ?
C7 P1 C13 103.8(2) . . ?
C1 P1 C13 105.4(2) . . ?
C7 P1 Pd1 118.59(16) . . ?
C1 P1 Pd1 114.45(17) . . ?
C13 P1 Pd1 106.11(16) . . ?
C18 N1 C14 118.1(4) . . ?
C18 N1 Pd1 113.0(3) . . ?
C14 N1 Pd1 126.9(3) . . ?
C14 N2 C13 117.2(4) . . ?
C14 N2 C19 120.2(4) . . ?
C13 N2 C19 115.4(4) . . ?
C6 C1 C2 118.8(5) . . ?
C6 C1 P1 120.6(4) . . ?
C2 C1 P1 120.5(4) . . ?
C3 C2 C1 120.0(5) . . ?
C2 C3 C4 120.2(5) . . ?
C5 C4 C3 120.1(6) . . ?
C4 C5 C6 120.1(6) . . ?
C5 C6 C1 120.7(5) . . ?
C12 C7 C8 119.1(5) . . ?
C12 C7 P1 119.2(4) . . ?
C8 C7 P1 121.7(4) . . ?
C9 C8 C7 120.3(5) . . ?
C10 C9 C8 120.4(6) . . ?
C9 C10 C11 120.2(6) . . ?
C10 C11 C12 119.7(6) . . ?
C7 C12 C11 120.1(5) . . ?
N2 C13 P1 112.0(3) . . ?
N1 C14 N2 118.2(4) . . ?
N1 C14 C15 119.4(5) . . ?
N2 C14 C15 122.4(5) . . ?
C16 C15 C14 120.3(5) . . ?
C15 C16 C17 120.3(5) . . ?
C18 C17 C16 117.7(5) . . ?
N1 C18 C17 123.5(5) . . ?
N2 C19 C24 112.2(4) . . ?
N2 C19 C20 111.9(5) . . ?
C24 C19 C20 111.4(5) . . ?
C19 C20 C21 111.1(5) . . ?
C22 C21 C20 111.0(5) . . ?
C23 C22 C21 111.5(5) . . ?
C22 C23 C24 109.8(5) . . ?
C19 C24 C23 111.6(5) . . ?

loop_
_geom_bond_atom_site_label_1
_geom_bond_atom_site_label_2
_geom_bond_distance
_geom_bond_site_symmetry_2
_geom_bond_publ_flag
Pd1 N1 2.105(4) . ?
Pd1 P1 2.1918(14) . ?
Pd1 Cl2 2.2904(14) . ?
Pd1 Cl1 2.4050(14) . ?
P1 C7 1.806(5) . ?
P1 C1 1.812(5) . ?
P1 C13 1.826(5) . ?
N1 C18 1.356(6) . ?
N1 C14 1.366(6) . ?
N2 C14 1.370(6) . ?
N2 C13 1.471(5) . ?
N2 C19 1.483(6) . ?
C1 C6 1.384(6) . ?
C1 C2 1.396(7) . ?
C2 C3 1.379(7) . ?
C3 C4 1.383(8) . ?
C4 C5 1.368(8) . ?
C5 C6 1.378(7) . ?
C7 C12 1.376(6) . ?
C7 C8 1.381(7) . ?
C8 C9 1.380(7) . ?
C9 C10 1.364(8) . ?
C10 C11 1.366(8) . ?
C11 C12 1.400(7) . ?
C14 C15 1.409(7) . ?
C15 C16 1.342(7) . ?
C16 C17 1.387(7) . ?
C17 C18 1.363(7) . ?
C19 C24 1.519(7) . ?
C19 C20 1.526(7) . ?
C20 C21 1.543(7) . ?
C21 C22 1.524(8) . ?
C22 C23 1.505(8) . ?
C23 C24 1.521(7) . ?
